data_2227385
loop_
_publ_author_name
'Tahir, M. Nawaz'
'Shad, Hazoor Ahmad'
'Tariq, Muhammad Ilyas'
'Tariq, Riaz H.'

_publ_section_title
;
 <i>N</i>-[(<i>E</i>)-2,4-Dichlorobenzylidene]-4-methylaniline
;
_journal_coeditor_code DN2602
_journal_issue 10
_journal_name_full 'Acta Crystallographica Section E'
_journal_page_first o2583
_journal_paper_doi 10.1107/S1600536810036640
_journal_volume 66
_journal_year 2010
_chemical_formula_iupac 'C14 H11 Cl2 N'
_chemical_formula_moiety 'C14 H11 Cl2 N'
_chemical_formula_sum 'C14 H11 Cl2 N'
_chemical_formula_weight 264.14
_chemical_name_systematic
;
<i>N</i>-[(<i>E</i>)-2,4-Dichlorobenzylidene]-4-methylaniline
;
_space_group_IT_number 4
_symmetry_cell_setting monoclinic
_symmetry_space_group_name_Hall 'P 2yb'
_symmetry_space_group_name_H-M 'P 1 21 1'
_atom_sites_solution_hydrogens geom
_atom_sites_solution_primary direct
_atom_sites_solution_secondary difmap
_audit_creation_method SHELXL-97
_cell_angle_alpha 90
_cell_angle_beta 95.668(2)
_cell_angle_gamma 90
_cell_formula_units_Z 2
_cell_length_a 10.1069(3)
_cell_length_b 4.7469(2)
_cell_length_c 12.9922(4)
_cell_measurement_reflns_used 1937
_cell_measurement_temperature 296(2)
_cell_measurement_theta_max 25.24
_cell_measurement_theta_min 1.58
_cell_volume 620.27(4)
_computing_cell_refinement 'SAINT (Bruker, 2009)'
_computing_data_collection 'APEX2 (Bruker, 2009)'
_computing_data_reduction 'SAINT (Bruker, 2009)'
_computing_molecular_graphics 'ORTEP-3 for Windows (Farrugia, 1997)'
_computing_publication_material 'WinGX (Farrugia, 1999) and PLATON (Spek, 2009)'
_computing_structure_refinement 'SHELXL97 (Sheldrick, 2008)'
_computing_structure_solution 'SHELXS97 (Sheldrick, 2008)'
_diffrn_ambient_temperature 296(2)
_diffrn_detector_area_resol_mean 8.20
_diffrn_measured_fraction_theta_full 0.998
_diffrn_measured_fraction_theta_max 0.998
_diffrn_measurement_device_type 'Bruker Kappa APEXII CCD'
_diffrn_measurement_method \w
_diffrn_radiation_monochromator graphite
_diffrn_radiation_source 'fine-focus sealed tube'
_diffrn_radiation_type MoK\a
_diffrn_radiation_wavelength 0.71073
_diffrn_reflns_av_R_equivalents 0.0224
_diffrn_reflns_av_sigmaI/netI 0.0283
_diffrn_reflns_limit_h_max 12
_diffrn_reflns_limit_h_min -12
_diffrn_reflns_limit_k_max 4
_diffrn_reflns_limit_k_min -5
_diffrn_reflns_limit_l_max 15
_diffrn_reflns_limit_l_min -15
_diffrn_reflns_number 5221
_diffrn_reflns_theta_full 25.24
_diffrn_reflns_theta_max 25.24
_diffrn_reflns_theta_min 1.58
_diffrn_standards_number 0
_exptl_absorpt_coefficient_mu 0.498
_exptl_absorpt_correction_T_max 0.916
_exptl_absorpt_correction_T_min 0.886
_exptl_absorpt_correction_type multi-scan
_exptl_absorpt_process_details '(SADABS; Bruker, 2005)'
_exptl_crystal_colour colorless
_exptl_crystal_density_diffrn 1.414
_exptl_crystal_density_method 'not measured'
_exptl_crystal_description needles
_exptl_crystal_F_000 272
_exptl_crystal_size_max 0.32
_exptl_crystal_size_mid 0.20
_exptl_crystal_size_min 0.18
_refine_diff_density_max 0.156
_refine_diff_density_min -0.145
_refine_ls_abs_structure_details 'Flack (1983), 807 Friedel pairs'
_refine_ls_abs_structure_Flack 0.10(7)
_refine_ls_goodness_of_fit_ref 1.062
_refine_ls_hydrogen_treatment constr
_refine_ls_matrix_type full
_refine_ls_number_parameters 155
_refine_ls_number_reflns 2082
_refine_ls_number_restraints 1
_refine_ls_restrained_S_all 1.061
_refine_ls_R_factor_all 0.0327
_refine_ls_R_factor_gt 0.0298
_refine_ls_shift/su_max 0.000
_refine_ls_shift/su_mean 0.000
_refine_ls_structure_factor_coef Fsqd
_refine_ls_weighting_details 'calc w=1/[\s^2^(Fo^2^)+(0.0434P)^2^+0.0661P] where P=(Fo^2^+2Fc^2^)/3'
_refine_ls_weighting_scheme calc
_refine_ls_wR_factor_gt 0.0764
_refine_ls_wR_factor_ref 0.0786
_reflns_number_gt 1937
_reflns_number_total 2082
_reflns_threshold_expression I>2\s(I)
_cod_data_source_file dn2602.cif
_cod_data_source_block I
_cod_original_sg_symbol_H-M 'P 21'
_cod_database_code 2227385
_cod_database_fobs_code 2227385

loop_
_symmetry_equiv_pos_site_id
_symmetry_equiv_pos_as_xyz
1 x,y,z
2 -x,1/2+y,-z

loop_
_atom_site_aniso_label
_atom_site_aniso_U_11
_atom_site_aniso_U_22
_atom_site_aniso_U_33
_atom_site_aniso_U_12
_atom_site_aniso_U_13
_atom_site_aniso_U_23
Cl1 0.0692(4) 0.0965(7) 0.0371(3) 0.0234(4) 0.0140(3) 0.0138(3)
Cl2 0.0445(3) 0.0449(4) 0.0571(3) 0.0089(3) -0.0002(2) 0.0058(3)
N1 0.0421(9) 0.0365(12) 0.0392(8) 0.0048(9) 0.0034(7) 0.0005(9)
C1 0.0374(11) 0.0300(13) 0.0394(11) 0.0005(9) -0.0007(8) -0.0031(9)
C2 0.0509(13) 0.0423(15) 0.0388(11) 0.0090(12) 0.0108(10) 0.0015(10)
C3 0.0487(12) 0.0460(15) 0.0524(12) 0.0099(14) 0.0083(10) -0.0053(13)
C4 0.0413(12) 0.0301(15) 0.0529(12) -0.0007(10) -0.0063(9) -0.0033(11)
C5 0.0565(13) 0.0481(17) 0.0373(10) 0.0021(13) -0.0029(9) 0.0031(11)
C6 0.0497(13) 0.0473(15) 0.0384(11) 0.0087(12) 0.0062(9) -0.0025(10)
C7 0.0529(15) 0.0483(17) 0.0748(18) 0.0085(13) -0.0145(12) 0.0017(14)
C8 0.0419(12) 0.0385(14) 0.0380(10) 0.0012(10) 0.0026(9) 0.0012(10)
C9 0.0330(10) 0.0335(12) 0.0394(10) -0.0025(10) 0.0016(8) -0.0012(10)
C10 0.0415(10) 0.0443(14) 0.0328(9) -0.0009(12) 0.0057(8) 0.0030(11)
C11 0.0399(11) 0.0410(15) 0.0424(11) 0.0039(10) 0.0089(9) -0.0022(10)
C12 0.0352(11) 0.0290(12) 0.0426(11) -0.0022(9) -0.0004(8) 0.0011(9)
C13 0.0419(12) 0.0360(13) 0.0348(10) -0.0011(10) 0.0027(9) -0.0014(10)
C14 0.0370(10) 0.0388(15) 0.0378(10) 0.0020(10) 0.0055(8) -0.0060(11)

loop_
_atom_site_type_symbol
_atom_site_label
_atom_site_fract_x
_atom_site_fract_y
_atom_site_fract_z
_atom_site_U_iso_or_equiv
_atom_site_thermal_displace_type
_atom_site_calc_flag
_atom_site_refinement_flags
_atom_site_occupancy
Cl Cl1 -0.16693(6) 0.51040(18) 0.89821(4) 0.0670(3) Uani . . 1.000
Cl Cl2 -0.39799(5) 1.07125(13) 0.57256(4) 0.0492(2) Uani . . 1.000
N N1 0.08154(17) 0.0949(5) 0.69281(13) 0.0393(6) Uani . . 1.000
C C1 0.1724(2) -0.1021(5) 0.74152(15) 0.0359(7) Uani . . 1.000
C C2 0.2670(2) -0.2162(5) 0.68218(17) 0.0436(8) Uani . . 1.000
C C3 0.3592(2) -0.4089(6) 0.72278(18) 0.0488(8) Uani . . 1.000
C C4 0.3619(2) -0.4993(5) 0.82462(16) 0.0422(8) Uani . . 1.000
C C5 0.2663(2) -0.3948(6) 0.88216(16) 0.0478(8) Uani . . 1.000
C C6 0.1728(2) -0.1997(6) 0.84251(16) 0.0450(8) Uani . . 1.000
C C7 0.4635(3) -0.7104(6) 0.8693(2) 0.0601(10) Uani . . 1.000
C C8 0.0090(2) 0.2361(5) 0.74719(16) 0.0396(7) Uani . . 1.000
C C9 -0.08867(19) 0.4437(5) 0.70395(15) 0.0354(6) Uani . . 1.000
C C10 -0.17493(19) 0.5787(6) 0.76574(14) 0.0394(6) Uani . . 1.000
C C11 -0.2697(2) 0.7695(5) 0.72713(16) 0.0408(7) Uani . . 1.000
C C12 -0.2778(2) 0.8341(5) 0.62295(16) 0.0359(7) Uani . . 1.000
C C13 -0.1920(2) 0.7130(5) 0.55900(15) 0.0376(7) Uani . . 1.000
C C14 -0.10045(19) 0.5191(5) 0.59983(14) 0.0378(7) Uani . . 1.000
H H2 0.26757 -0.16057 0.61359 0.0523 Uiso . . 1.000
H H3 0.42111 -0.48034 0.68121 0.0586 Uiso . . 1.000
H H5 0.26408 -0.45686 0.94987 0.0574 Uiso . . 1.000
H H6 0.10958 -0.13313 0.88390 0.0540 Uiso . . 1.000
H H7A 0.45868 -0.72613 0.94246 0.0901 Uiso . . 1.000
H H7B 0.55083 -0.64872 0.85642 0.0901 Uiso . . 1.000
H H7C 0.44563 -0.89053 0.83730 0.0901 Uiso . . 1.000
H H8 0.01785 0.20723 0.81833 0.0475 Uiso . . 1.000
H H11 -0.32689 0.85279 0.77004 0.0490 Uiso . . 1.000
H H13 -0.19621 0.76212 0.48946 0.0452 Uiso . . 1.000
H H14 -0.04426 0.43496 0.55632 0.0453 Uiso . . 1.000

loop_
_atom_type_symbol
_atom_type_description
_atom_type_scat_dispersion_real
_atom_type_scat_dispersion_imag
_atom_type_scat_source
C C 0.0033 0.0016 'International Tables Vol C Tables 4.2.6.8 and 6.1.1.4'
H H 0.0000 0.0000 'International Tables Vol C Tables 4.2.6.8 and 6.1.1.4'
N N 0.0061 0.0033 'International Tables Vol C Tables 4.2.6.8 and 6.1.1.4'
Cl Cl 0.1484 0.1585 'International Tables Vol C Tables 4.2.6.8 and 6.1.1.4'

loop_
_geom_angle_atom_site_label_1
_geom_angle_atom_site_label_2
_geom_angle_atom_site_label_3
_geom_angle_site_symmetry_1
_geom_angle_site_symmetry_2
_geom_angle_site_symmetry_3
_geom_angle
_geom_angle_publ_flag
C1 N1 C8 . . . 119.23(18) no
N1 C1 C2 . . . 117.33(18) no
N1 C1 C6 . . . 125.67(19) no
C2 C1 C6 . . . 117.0(2) no
C1 C2 C3 . . . 121.5(2) no
C2 C3 C4 . . . 121.4(2) no
C3 C4 C5 . . . 117.3(2) no
C3 C4 C7 . . . 121.4(2) no
C5 C4 C7 . . . 121.3(2) no
C4 C5 C6 . . . 122.0(2) no
C1 C6 C5 . . . 120.8(2) no
N1 C8 C9 . . . 123.32(19) no
C8 C9 C10 . . . 121.49(18) no
C8 C9 C14 . . . 122.30(19) no
C10 C9 C14 . . . 116.21(19) no
Cl1 C10 C9 . . . 120.69(17) no
Cl1 C10 C11 . . . 116.39(16) no
C9 C10 C11 . . . 122.92(18) no
C10 C11 C12 . . . 118.33(19) no
Cl2 C12 C11 . . . 118.99(16) no
Cl2 C12 C13 . . . 119.97(16) no
C11 C12 C13 . . . 121.0(2) no
C12 C13 C14 . . . 118.98(18) no
C9 C14 C13 . . . 122.46(19) no
C1 C2 H2 . . . 119.00 no
C3 C2 H2 . . . 119.00 no
C2 C3 H3 . . . 119.00 no
C4 C3 H3 . . . 119.00 no
C4 C5 H5 . . . 119.00 no
C6 C5 H5 . . . 119.00 no
C1 C6 H6 . . . 120.00 no
C5 C6 H6 . . . 120.00 no
C4 C7 H7A . . . 109.00 no
C4 C7 H7B . . . 109.00 no
C4 C7 H7C . . . 109.00 no
H7A C7 H7B . . . 110.00 no
H7A C7 H7C . . . 110.00 no
H7B C7 H7C . . . 109.00 no
N1 C8 H8 . . . 118.00 no
C9 C8 H8 . . . 118.00 no
C10 C11 H11 . . . 121.00 no
C12 C11 H11 . . . 121.00 no
C12 C13 H13 . . . 121.00 no
C14 C13 H13 . . . 120.00 no
C9 C14 H14 . . . 119.00 no
C13 C14 H14 . . . 119.00 no

loop_
_geom_bond_atom_site_label_1
_geom_bond_atom_site_label_2
_geom_bond_site_symmetry_1
_geom_bond_site_symmetry_2
_geom_bond_distance
_geom_bond_publ_flag
Cl1 C10 . . 1.7454(19) no
Cl2 C12 . . 1.736(2) no
N1 C1 . . 1.415(3) no
N1 C8 . . 1.260(3) no
C1 C2 . . 1.396(3) no
C1 C6 . . 1.391(3) no
C2 C3 . . 1.373(3) no
C3 C4 . . 1.389(3) no
C4 C5 . . 1.372(3) no
C4 C7 . . 1.509(4) no
C5 C6 . . 1.386(3) no
C8 C9 . . 1.467(3) no
C9 C10 . . 1.398(3) no
C9 C14 . . 1.393(3) no
C10 C11 . . 1.376(3) no
C11 C12 . . 1.382(3) no
C12 C13 . . 1.384(3) no
C13 C14 . . 1.374(3) no
C2 H2 . . 0.9300 no
C3 H3 . . 0.9300 no
C5 H5 . . 0.9300 no
C6 H6 . . 0.9300 no
C7 H7A . . 0.9600 no
C7 H7B . . 0.9600 no
C7 H7C . . 0.9600 no
C8 H8 . . 0.9300 no
C11 H11 . . 0.9300 no
C13 H13 . . 0.9300 no
C14 H14 . . 0.9300 no

loop_
_geom_contact_atom_site_label_1
_geom_contact_atom_site_label_2
_geom_contact_distance
_geom_contact_site_symmetry_1
_geom_contact_site_symmetry_2
_geom_contact_publ_flag
Cl1 C6 3.519(2) . 2_557 no
Cl2 Cl2 3.5598(8) . 2_446 no
Cl2 Cl2 3.5598(8) . 2_456 no
Cl1 H7B 2.9500 . 1_465 no
Cl1 H6 2.9100 . 2_557 no
Cl1 H8 2.6500 . . no
Cl2 H2 3.1400 . 2_566 no
N1 C14 3.446(3) . 1_545 no
N1 H14 2.6300 . . no
N1 H13 2.8500 . 2_546 no
C1 C4 3.552(3) . 1_565 no
C1 C8 3.553(3) . 1_545 no
C1 C9 3.405(3) . 1_545 no
C4 C1 3.552(3) . 1_545 no
C5 C8 3.465(3) . 1_545 no
C6 C9 3.486(3) . 1_545 no
C6 C8 3.323(3) . 1_545 no
C6 Cl1 3.519(2) . 2_547 no
C8 C6 3.323(3) . 1_565 no
C8 C1 3.553(3) . 1_565 no
C8 C5 3.465(3) . 1_565 no
C8 C11 3.573(3) . 1_545 no
C9 C6 3.486(3) . 1_565 no
C9 C1 3.405(3) . 1_565 no
C9 C12 3.569(3) . 1_545 no
C11 C8 3.573(3) . 1_565 no
C12 C9 3.569(3) . 1_565 no
C14 N1 3.446(3) . 1_565 no
C1 H7C 3.0800 . 1_565 no
C2 H7C 3.0000 . 1_565 no
C3 H7C 2.9600 . 1_565 no
C4 H7C 3.0100 . 1_565 no
C5 H7C 3.0900 . 1_565 no
C6 H8 2.4900 . . no
C8 H6 2.6300 . . no
C13 H2 2.9000 . 2_556 no
H2 Cl2 3.1400 . 2_536 no
H2 C13 2.9000 . 2_546 no
H2 H13 2.4800 . 2_546 no
H5 H7A 2.3600 . . no
H6 C8 2.6300 . . no
H6 H8 2.0100 . . no
H6 Cl1 2.9100 . 2_547 no
H7A H5 2.3600 . . no
H7B Cl1 2.9500 . 1_645 no
H7C C1 3.0800 . 1_545 no
H7C C2 3.0000 . 1_545 no
H7C C3 2.9600 . 1_545 no
H7C C4 3.0100 . 1_545 no
H7C C5 3.0900 . 1_545 no
H8 Cl1 2.6500 . . no
H8 C6 2.4900 . . no
H8 H6 2.0100 . . no
H13 N1 2.8500 . 2_556 no
H13 H2 2.4800 . 2_556 no
H14 N1 2.6300 . . no

loop_
_geom_hbond_atom_site_label_D
_geom_hbond_atom_site_label_H
_geom_hbond_atom_site_label_A
_geom_hbond_site_symmetry_A
_geom_hbond_distance_DH
_geom_hbond_distance_HA
_geom_hbond_distance_DA
_geom_hbond_angle_DHA
_geom_hbond_publ_flag
C8 H8 Cl1 . 0.93 2.65 3.065(2) 108 yes
C7 H7C Cg1 1_545 0.96 2.71 3.565(2) 148 yes

loop_
_geom_torsion_atom_site_label_1
_geom_torsion_atom_site_label_2
_geom_torsion_atom_site_label_3
_geom_torsion_atom_site_label_4
_geom_torsion_site_symmetry_1
_geom_torsion_site_symmetry_2
_geom_torsion_site_symmetry_3
_geom_torsion_site_symmetry_4
_geom_torsion
_geom_torsion_publ_flag
C8 N1 C1 C2 . . . . -168.7(2) no
C8 N1 C1 C6 . . . . 13.7(4) no
C1 N1 C8 C9 . . . . -179.6(2) no
N1 C1 C2 C3 . . . . -180.0(2) no
C6 C1 C2 C3 . . . . -2.2(3) no
N1 C1 C6 C5 . . . . 179.6(2) no
C2 C1 C6 C5 . . . . 2.0(3) no
C1 C2 C3 C4 . . . . 0.2(4) no
C2 C3 C4 C5 . . . . 1.9(4) no
C2 C3 C4 C7 . . . . -179.8(2) no
C3 C4 C5 C6 . . . . -2.1(4) no
C7 C4 C5 C6 . . . . 179.6(2) no
C4 C5 C6 C1 . . . . 0.2(4) no
N1 C8 C9 C10 . . . . 174.6(2) no
N1 C8 C9 C14 . . . . -5.9(4) no
C8 C9 C10 Cl1 . . . . 1.5(3) no
C8 C9 C10 C11 . . . . -178.5(2) no
C14 C9 C10 Cl1 . . . . -178.14(17) no
C14 C9 C10 C11 . . . . 2.0(3) no
C8 C9 C14 C13 . . . . 179.9(2) no
C10 C9 C14 C13 . . . . -0.6(3) no
Cl1 C10 C11 C12 . . . . 178.75(18) no
C9 C10 C11 C12 . . . . -1.3(4) no
C10 C11 C12 Cl2 . . . . 179.26(18) no
C10 C11 C12 C13 . . . . -0.7(3) no
Cl2 C12 C13 C14 . . . . -177.94(17) no
C11 C12 C13 C14 . . . . 2.1(3) no
C12 C13 C14 C9 . . . . -1.4(3) no

loop_
_cod_related_entry_id
_cod_related_entry_database
_cod_related_entry_code
1 ChemSpider 488086
